data_7008090
loop_
_publ_author_name
'Ma, Haiyan'
'Melillo, Gianluca'
'Oliva, Leone'
'Spaniol, Thomas P.'
'Englert, Ulli'
'Okuda, Jun'

_publ_section_title
;
 Aluminium alkyl complexes supported by [OSSO] type bisphenolato
 ligands: synthesis, characterization and living polymerization of
 rac-lactide.
;
_journal_issue 4
_journal_name_full 'Dalton transactions (Cambridge, England : 2003)'
_journal_page_first 721
_journal_page_last 727
_journal_paper_doi 10.1039/b416875e
_journal_year 2005
_chemical_formula_sum 'C25 H35 Al O2 S2'
_chemical_formula_weight 458.63
_chemical_name_systematic
;
?
;
_space_group_IT_number 19
_symmetry_cell_setting orthorhombic
_symmetry_space_group_name_Hall 'P 2ac 2ab'
_symmetry_space_group_name_H-M 'P 21 21 21'
_atom_sites_solution_hydrogens geom
_atom_sites_solution_primary direct
_atom_sites_solution_secondary difmap
_audit_creation_method SHELXL-97
_cell_angle_alpha 90.00
_cell_angle_beta 90.00
_cell_angle_gamma 90.00
_cell_formula_units_Z 4
_cell_length_a 8.8288(13)
_cell_length_b 15.074(2)
_cell_length_c 18.759(3)
_cell_measurement_reflns_used 29929
_cell_measurement_temperature 120(2)
_cell_measurement_theta_max 28.36
_cell_measurement_theta_min 1.73
_cell_volume 2496.5(6)
_computing_cell_refinement SMART
_computing_data_collection SMART
_computing_data_reduction 'SAINT, SADABS'
_computing_molecular_graphics 'Ortep-3 for Windows, Farrugia, 1997)'
_computing_structure_refinement 'SHELXL-97 (Sheldrick, 1997)'
_computing_structure_solution 'SHELXS-86 (Sheldrick, 1986)'
_diffrn_ambient_temperature 120(2)
_diffrn_measured_fraction_theta_full 0.997
_diffrn_measured_fraction_theta_max 0.997
_diffrn_measurement_device_type
;
Bruker AXS diffractometer with CCD area detector
;
_diffrn_measurement_method \w-scans
_diffrn_radiation_monochromator graphite
_diffrn_radiation_source 'fine-focus sealed tube'
_diffrn_radiation_type MoK\a
_diffrn_radiation_wavelength 0.71073
_diffrn_reflns_av_R_equivalents 0.0627
_diffrn_reflns_av_sigmaI/netI 0.0496
_diffrn_reflns_limit_h_max 11
_diffrn_reflns_limit_h_min -11
_diffrn_reflns_limit_k_max 20
_diffrn_reflns_limit_k_min -19
_diffrn_reflns_limit_l_max 25
_diffrn_reflns_limit_l_min -25
_diffrn_reflns_number 29929
_diffrn_reflns_theta_full 28.36
_diffrn_reflns_theta_max 28.36
_diffrn_reflns_theta_min 1.73
_exptl_absorpt_coefficient_mu 0.267
_exptl_absorpt_correction_T_max 0.9387
_exptl_absorpt_correction_T_min 0.8714
_exptl_absorpt_correction_type empirical
_exptl_absorpt_process_details 'Bruker area detector absorption correction'
_exptl_crystal_colour colourless
_exptl_crystal_density_diffrn 1.220
_exptl_crystal_density_method 'not measured'
_exptl_crystal_description needle
_exptl_crystal_F_000 984
_exptl_crystal_size_max 0.53
_exptl_crystal_size_mid 0.26
_exptl_crystal_size_min 0.24
_refine_diff_density_max 0.405
_refine_diff_density_min -0.205
_refine_diff_density_rms 0.055
_refine_ls_abs_structure_details 'Flack H D (1983), Acta Cryst. A39, 876-881'
_refine_ls_abs_structure_Flack 0.01(6)
_refine_ls_extinction_method none
_refine_ls_goodness_of_fit_ref 1.056
_refine_ls_hydrogen_treatment noref
_refine_ls_matrix_type full
_refine_ls_number_parameters 280
_refine_ls_number_reflns 6235
_refine_ls_number_restraints 0
_refine_ls_restrained_S_all 1.056
_refine_ls_R_factor_all 0.0467
_refine_ls_R_factor_gt 0.0387
_refine_ls_shift/su_max 0.001
_refine_ls_shift/su_mean 0.000
_refine_ls_structure_factor_coef Fsqd
_refine_ls_weighting_details 'calc w=1/[\s^2^(Fo^2^)+(0.0481P)^2^+0.0498P] where P=(Fo^2^+2Fc^2^)/3'
_refine_ls_weighting_scheme calc
_refine_ls_wR_factor_gt 0.0894
_refine_ls_wR_factor_ref 0.0929
_reflns_number_gt 5525
_reflns_number_total 6235
_reflns_threshold_expression >2sigma(I)
_cod_data_source_file b416875e.txt
_cod_data_source_block hm10
_cod_database_code 7008090

loop_
_symmetry_equiv_pos_as_xyz
'x, y, z'
'-x+1/2, -y, z+1/2'
'-x, y+1/2, -z+1/2'
'x+1/2, -y+1/2, -z'

loop_
_atom_site_label
_atom_site_type_symbol
_atom_site_fract_x
_atom_site_fract_y
_atom_site_fract_z
_atom_site_U_iso_or_equiv
_atom_site_adp_type
_atom_site_occupancy
_atom_site_symmetry_multiplicity
_atom_site_calc_flag
_atom_site_refinement_flags
_atom_site_disorder_assembly
_atom_site_disorder_group
S1 S 0.74722(6) 0.77195(3) 0.60672(3) 0.02021(11) Uani 1 1 d . . .
S2 S 0.58571(6) 0.85677(3) 0.75044(3) 0.02317(12) Uani 1 1 d . . .
O1 O 0.99661(15) 0.88779(9) 0.60856(7) 0.0204(3) Uani 1 1 d . . .
O2 O 0.75602(17) 0.98356(8) 0.66003(7) 0.0207(3) Uani 1 1 d . . .
Al Al 0.86211(7) 0.88837(4) 0.67972(3) 0.01912(13) Uani 1 1 d . . .
C1 C 0.9407(2) 0.88222(13) 0.54194(10) 0.0183(4) Uani 1 1 d . . .
C2 C 0.8110(2) 0.83089(13) 0.53027(11) 0.0186(4) Uani 1 1 d . . .
C3 C 0.7364(2) 0.82829(13) 0.46521(11) 0.0216(4) Uani 1 1 d . . .
H3 H 0.6477 0.7933 0.4595 0.026 Uiso 1 1 calc R . .
C4 C 0.7928(2) 0.87721(13) 0.40889(11) 0.0219(4) Uani 1 1 d . . .
C5 C 0.9278(2) 0.92375(13) 0.41873(11) 0.0208(4) Uani 1 1 d . . .
H5 H 0.9687 0.9548 0.3791 0.025 Uiso 1 1 calc R . .
C6 C 1.0069(2) 0.92758(13) 0.48360(11) 0.0189(4) Uani 1 1 d . . .
C7 C 0.7082(3) 0.88178(16) 0.33883(11) 0.0299(5) Uani 1 1 d . . .
H7A H 0.6383 0.9323 0.3396 0.045 Uiso 1 1 calc R . .
H7B H 0.6508 0.8268 0.3318 0.045 Uiso 1 1 calc R . .
H7C H 0.7807 0.8892 0.2997 0.045 Uiso 1 1 calc R . .
C8 C 1.1508(2) 0.98259(13) 0.49316(11) 0.0205(4) Uani 1 1 d . . .
C9 C 1.1144(2) 1.06240(14) 0.54219(11) 0.0247(5) Uani 1 1 d . . .
H9A H 1.0379 1.1000 0.5194 0.037 Uiso 1 1 calc R . .
H9B H 1.2067 1.0970 0.5503 0.037 Uiso 1 1 calc R . .
H9C H 1.0754 1.0407 0.5879 0.037 Uiso 1 1 calc R . .
C10 C 1.2104(2) 1.01938(15) 0.42232(12) 0.0286(5) Uani 1 1 d . . .
H10A H 1.1329 1.0570 0.4004 0.043 Uiso 1 1 calc R . .
H10B H 1.2347 0.9701 0.3902 0.043 Uiso 1 1 calc R . .
H10C H 1.3019 1.0546 0.4311 0.043 Uiso 1 1 calc R . .
C11 C 1.2786(2) 0.92720(14) 0.52673(12) 0.0248(4) Uani 1 1 d . . .
H11A H 1.3662 0.9654 0.5361 0.037 Uiso 1 1 calc R . .
H11B H 1.3080 0.8797 0.4939 0.037 Uiso 1 1 calc R . .
H11C H 1.2431 0.9012 0.5716 0.037 Uiso 1 1 calc R . .
C12 C 0.5472(2) 0.79926(13) 0.61074(11) 0.0216(4) Uani 1 1 d . . .
H12A H 0.5315 0.8618 0.5965 0.026 Uiso 1 1 calc R . .
H12B H 0.4896 0.7609 0.5776 0.026 Uiso 1 1 calc R . .
C13 C 0.4920(2) 0.78518(13) 0.68649(11) 0.0236(4) Uani 1 1 d . . .
H13A H 0.5095 0.7226 0.7001 0.028 Uiso 1 1 calc R . .
H13B H 0.3816 0.7963 0.6883 0.028 Uiso 1 1 calc R . .
C14 C 0.5208(2) 0.96142(13) 0.72001(11) 0.0197(4) Uani 1 1 d . . .
C15 C 0.6162(2) 1.01230(13) 0.67603(11) 0.0194(4) Uani 1 1 d . . .
C16 C 0.5594(2) 1.09280(13) 0.64756(10) 0.0199(4) Uani 1 1 d . . .
C17 C 0.4157(2) 1.11980(13) 0.66929(11) 0.0219(4) Uani 1 1 d . . .
H17 H 0.3785 1.1748 0.6519 0.026 Uiso 1 1 calc R . .
C18 C 0.3234(2) 1.07096(14) 0.71490(11) 0.0228(4) Uani 1 1 d . . .
C19 C 0.3763(2) 0.99032(14) 0.73910(11) 0.0224(4) Uani 1 1 d . . .
H19 H 0.3143 0.9544 0.7688 0.027 Uiso 1 1 calc R . .
C20 C 0.1681(2) 1.10468(15) 0.73589(12) 0.0296(5) Uani 1 1 d . . .
H20A H 0.1736 1.1324 0.7831 0.044 Uiso 1 1 calc R . .
H20B H 0.0966 1.0550 0.7373 0.044 Uiso 1 1 calc R . .
H20C H 0.1336 1.1485 0.7009 0.044 Uiso 1 1 calc R . .
C21 C 0.6513(2) 1.14760(13) 0.59383(11) 0.0227(4) Uani 1 1 d . . .
C22 C 0.5630(3) 1.22821(15) 0.56635(13) 0.0329(5) Uani 1 1 d . . .
H22A H 0.5360 1.2666 0.6065 0.049 Uiso 1 1 calc R . .
H22B H 0.4705 1.2081 0.5424 0.049 Uiso 1 1 calc R . .
H22C H 0.6259 1.2614 0.5326 0.049 Uiso 1 1 calc R . .
C23 C 0.6899(2) 1.09021(14) 0.52826(11) 0.0247(4) Uani 1 1 d . . .
H23A H 0.5960 1.0694 0.5060 0.037 Uiso 1 1 calc R . .
H23B H 0.7507 1.0391 0.5432 0.037 Uiso 1 1 calc R . .
H23C H 0.7475 1.1257 0.4939 0.037 Uiso 1 1 calc R . .
C24 C 0.7965(3) 1.18204(15) 0.62966(13) 0.0299(5) Uani 1 1 d . . .
H24A H 0.8547 1.1318 0.6484 0.045 Uiso 1 1 calc R . .
H24B H 0.7695 1.2221 0.6688 0.045 Uiso 1 1 calc R . .
H24C H 0.8578 1.2142 0.5946 0.045 Uiso 1 1 calc R . .
C25 C 0.9712(3) 0.86516(15) 0.76774(11) 0.0284(5) Uani 1 1 d . . .
H25A H 0.9512 0.8042 0.7834 0.043 Uiso 1 1 calc R . .
H25B H 0.9374 0.9067 0.8046 0.043 Uiso 1 1 calc R . .
H25C H 1.0801 0.8728 0.7596 0.043 Uiso 1 1 calc R . .

loop_
_atom_site_aniso_label
_atom_site_aniso_U_11
_atom_site_aniso_U_22
_atom_site_aniso_U_33
_atom_site_aniso_U_23
_atom_site_aniso_U_13
_atom_site_aniso_U_12
S1 0.0198(2) 0.0171(2) 0.0237(2) 0.00279(19) -0.0018(2) -0.0003(2)
S2 0.0257(2) 0.0217(2) 0.0222(2) 0.0051(2) -0.0009(2) -0.00141(19)
O1 0.0190(7) 0.0231(7) 0.0193(7) 0.0017(6) -0.0035(6) -0.0001(6)
O2 0.0189(7) 0.0188(6) 0.0244(7) 0.0030(5) -0.0002(6) 0.0019(6)
Al 0.0193(3) 0.0181(3) 0.0199(3) 0.0028(2) -0.0028(2) 0.0006(2)
C1 0.0185(9) 0.0165(9) 0.0198(9) -0.0003(7) -0.0019(8) 0.0058(7)
C2 0.0189(9) 0.0160(9) 0.0210(10) 0.0025(8) 0.0007(8) 0.0023(7)
C3 0.0206(10) 0.0200(9) 0.0244(10) -0.0022(8) -0.0030(9) -0.0006(8)
C4 0.0221(10) 0.0227(10) 0.0210(10) -0.0017(8) -0.0032(8) 0.0047(8)
C5 0.0222(10) 0.0194(9) 0.0207(10) 0.0011(8) 0.0001(8) 0.0033(8)
C6 0.0187(10) 0.0166(9) 0.0215(10) -0.0016(8) -0.0004(8) 0.0044(8)
C7 0.0289(12) 0.0348(12) 0.0258(11) 0.0014(9) -0.0085(9) 0.0021(10)
C8 0.0189(9) 0.0213(10) 0.0212(10) 0.0006(8) -0.0012(8) -0.0001(8)
C9 0.0254(11) 0.0214(10) 0.0274(11) -0.0011(9) -0.0014(9) -0.0037(8)
C10 0.0255(11) 0.0323(12) 0.0279(11) 0.0027(9) 0.0022(9) -0.0037(9)
C11 0.0180(10) 0.0272(11) 0.0291(11) 0.0018(9) -0.0018(8) 0.0014(8)
C12 0.0173(9) 0.0203(10) 0.0273(11) 0.0003(8) -0.0045(8) -0.0023(7)
C13 0.0236(10) 0.0186(10) 0.0287(11) 0.0012(9) 0.0008(9) -0.0042(8)
C14 0.0216(10) 0.0179(9) 0.0197(10) 0.0004(8) -0.0026(8) 0.0002(8)
C15 0.0207(10) 0.0184(9) 0.0190(9) -0.0023(8) -0.0026(8) -0.0009(7)
C16 0.0224(10) 0.0173(9) 0.0199(10) -0.0026(8) -0.0017(8) -0.0004(8)
C17 0.0233(10) 0.0175(9) 0.0249(10) -0.0052(8) -0.0042(8) 0.0006(8)
C18 0.0212(10) 0.0253(10) 0.0219(10) -0.0073(9) -0.0014(8) 0.0007(8)
C19 0.0223(10) 0.0254(10) 0.0194(10) -0.0048(8) 0.0036(8) -0.0041(8)
C20 0.0240(11) 0.0312(12) 0.0336(12) -0.0085(10) 0.0020(9) 0.0026(9)
C21 0.0234(10) 0.0189(9) 0.0258(11) 0.0022(8) -0.0020(8) 0.0000(8)
C22 0.0379(13) 0.0222(11) 0.0386(13) 0.0098(10) 0.0043(11) 0.0050(10)
C23 0.0264(10) 0.0234(11) 0.0242(11) 0.0015(8) 0.0015(9) 0.0011(8)
C24 0.0291(12) 0.0249(11) 0.0356(12) 0.0004(9) -0.0007(9) -0.0097(9)
C25 0.0285(11) 0.0294(11) 0.0274(12) 0.0058(9) -0.0076(9) -0.0031(9)

loop_
_atom_type_symbol
_atom_type_description
_atom_type_scat_dispersion_real
_atom_type_scat_dispersion_imag
_atom_type_scat_source
C C 0.0033 0.0016 'International Tables Vol C Tables 4.2.6.8 and 6.1.1.4'
H H 0.0000 0.0000 'International Tables Vol C Tables 4.2.6.8 and 6.1.1.4'
Al Al 0.0645 0.0514 'International Tables Vol C Tables 4.2.6.8 and 6.1.1.4'
O O 0.0106 0.0060 'International Tables Vol C Tables 4.2.6.8 and 6.1.1.4'
S S 0.1246 0.1234 'International Tables Vol C Tables 4.2.6.8 and 6.1.1.4'

loop_
_geom_angle_atom_site_label_1
_geom_angle_atom_site_label_2
_geom_angle_atom_site_label_3
_geom_angle
_geom_angle_site_symmetry_1
_geom_angle_site_symmetry_3
_geom_angle_publ_flag
C2 S1 C12 103.19(10) . . ?
C2 S1 Al 87.81(7) . . ?
C12 S1 Al 102.56(7) . . ?
C14 S2 C13 99.73(10) . . ?
C14 S2 Al 88.74(7) . . ?
C13 S2 Al 100.61(7) . . ?
C1 O1 Al 116.75(12) . . ?
C15 O2 Al 135.12(13) . . ?
O2 Al O1 101.64(7) . . ?
O2 Al C25 126.25(9) . . ?
O1 Al C25 107.72(9) . . ?
O2 Al S1 104.34(5) . . ?
O1 Al S1 81.59(5) . . ?
C25 Al S1 123.51(7) . . ?
O2 Al S2 76.99(5) . . ?
O1 Al S2 157.88(5) . . ?
C25 Al S2 89.94(7) . . ?
S1 Al S2 77.48(2) . . ?
O1 C1 C2 118.68(17) . . ?
O1 C1 C6 122.38(17) . . ?
C2 C1 C6 118.93(18) . . ?
C3 C2 C1 122.79(18) . . ?
C3 C2 S1 123.04(15) . . ?
C1 C2 S1 114.15(15) . . ?
C4 C3 C2 119.14(19) . . ?
C4 C3 H3 120.4 . . ?
C2 C3 H3 120.4 . . ?
C3 C4 C5 118.37(18) . . ?
C3 C4 C7 120.72(19) . . ?
C5 C4 C7 120.89(19) . . ?
C4 C5 C6 124.07(19) . . ?
C4 C5 H5 118.0 . . ?
C6 C5 H5 118.0 . . ?
C5 C6 C1 116.37(18) . . ?
C5 C6 C8 122.53(18) . . ?
C1 C6 C8 120.96(17) . . ?
C4 C7 H7A 109.5 . . ?
C4 C7 H7B 109.5 . . ?
H7A C7 H7B 109.5 . . ?
C4 C7 H7C 109.5 . . ?
H7A C7 H7C 109.5 . . ?
H7B C7 H7C 109.5 . . ?
C6 C8 C10 112.34(17) . . ?
C6 C8 C11 111.31(16) . . ?
C10 C8 C11 107.41(17) . . ?
C6 C8 C9 108.58(16) . . ?
C10 C8 C9 107.77(17) . . ?
C11 C8 C9 109.33(17) . . ?
C8 C9 H9A 109.5 . . ?
C8 C9 H9B 109.5 . . ?
H9A C9 H9B 109.5 . . ?
C8 C9 H9C 109.5 . . ?
H9A C9 H9C 109.5 . . ?
H9B C9 H9C 109.5 . . ?
C8 C10 H10A 109.5 . . ?
C8 C10 H10B 109.5 . . ?
H10A C10 H10B 109.5 . . ?
C8 C10 H10C 109.5 . . ?
H10A C10 H10C 109.5 . . ?
H10B C10 H10C 109.5 . . ?
C8 C11 H11A 109.5 . . ?
C8 C11 H11B 109.5 . . ?
H11A C11 H11B 109.5 . . ?
C8 C11 H11C 109.5 . . ?
H11A C11 H11C 109.5 . . ?
H11B C11 H11C 109.5 . . ?
C13 C12 S1 108.65(14) . . ?
C13 C12 H12A 110.0 . . ?
S1 C12 H12A 110.0 . . ?
C13 C12 H12B 110.0 . . ?
S1 C12 H12B 110.0 . . ?
H12A C12 H12B 108.3 . . ?
C12 C13 S2 112.95(14) . . ?
C12 C13 H13A 109.0 . . ?
S2 C13 H13A 109.0 . . ?
C12 C13 H13B 109.0 . . ?
S2 C13 H13B 109.0 . . ?
H13A C13 H13B 107.8 . . ?
C19 C14 C15 121.86(18) . . ?
C19 C14 S2 119.40(16) . . ?
C15 C14 S2 118.72(15) . . ?
O2 C15 C14 120.38(17) . . ?
O2 C15 C16 121.15(18) . . ?
C14 C15 C16 118.44(18) . . ?
C17 C16 C15 117.50(19) . . ?
C17 C16 C21 121.08(18) . . ?
C15 C16 C21 121.41(18) . . ?
C18 C17 C16 123.95(19) . . ?
C18 C17 H17 118.0 . . ?
C16 C17 H17 118.0 . . ?
C19 C18 C17 118.03(19) . . ?
C19 C18 C20 121.1(2) . . ?
C17 C18 C20 120.82(19) . . ?
C18 C19 C14 120.05(19) . . ?
C18 C19 H19 120.0 . . ?
C14 C19 H19 120.0 . . ?
C18 C20 H20A 109.5 . . ?
C18 C20 H20B 109.5 . . ?
H20A C20 H20B 109.5 . . ?
C18 C20 H20C 109.5 . . ?
H20A C20 H20C 109.5 . . ?
H20B C20 H20C 109.5 . . ?
C22 C21 C16 112.23(17) . . ?
C22 C21 C24 107.67(18) . . ?
C16 C21 C24 109.59(17) . . ?
C22 C21 C23 106.79(17) . . ?
C16 C21 C23 109.79(16) . . ?
C24 C21 C23 110.75(18) . . ?
C21 C22 H22A 109.5 . . ?
C21 C22 H22B 109.5 . . ?
H22A C22 H22B 109.5 . . ?
C21 C22 H22C 109.5 . . ?
H22A C22 H22C 109.5 . . ?
H22B C22 H22C 109.5 . . ?
C21 C23 H23A 109.5 . . ?
C21 C23 H23B 109.5 . . ?
H23A C23 H23B 109.5 . . ?
C21 C23 H23C 109.5 . . ?
H23A C23 H23C 109.5 . . ?
H23B C23 H23C 109.5 . . ?
C21 C24 H24A 109.5 . . ?
C21 C24 H24B 109.5 . . ?
H24A C24 H24B 109.5 . . ?
C21 C24 H24C 109.5 . . ?
H24A C24 H24C 109.5 . . ?
H24B C24 H24C 109.5 . . ?
Al C25 H25A 109.5 . . ?
Al C25 H25B 109.5 . . ?
H25A C25 H25B 109.5 . . ?
Al C25 H25C 109.5 . . ?
H25A C25 H25C 109.5 . . ?
H25B C25 H25C 109.5 . . ?

loop_
_geom_bond_atom_site_label_1
_geom_bond_atom_site_label_2
_geom_bond_distance
_geom_bond_site_symmetry_2
_geom_bond_publ_flag
S1 C2 1.778(2) . ?
S1 C12 1.815(2) . ?
S1 Al 2.4462(8) . ?
S2 C14 1.773(2) . ?
S2 C13 1.813(2) . ?
S2 Al 2.8181(9) . ?
O1 C1 1.346(2) . ?
O1 Al 1.7866(15) . ?
O2 C15 1.342(2) . ?
O2 Al 1.7529(14) . ?
Al C25 1.943(2) . ?
C1 C2 1.399(3) . ?
C1 C6 1.417(3) . ?
C2 C3 1.387(3) . ?
C3 C4 1.381(3) . ?
C3 H3 0.9500 . ?
C4 C5 1.395(3) . ?
C4 C7 1.513(3) . ?
C5 C6 1.404(3) . ?
C5 H5 0.9500 . ?
C6 C8 1.528(3) . ?
C7 H7A 0.9800 . ?
C7 H7B 0.9800 . ?
C7 H7C 0.9800 . ?
C8 C10 1.533(3) . ?
C8 C11 1.538(3) . ?
C8 C9 1.548(3) . ?
C9 H9A 0.9800 . ?
C9 H9B 0.9800 . ?
C9 H9C 0.9800 . ?
C10 H10A 0.9800 . ?
C10 H10B 0.9800 . ?
C10 H10C 0.9800 . ?
C11 H11A 0.9800 . ?
C11 H11B 0.9800 . ?
C11 H11C 0.9800 . ?
C12 C13 1.517(3) . ?
C12 H12A 0.9900 . ?
C12 H12B 0.9900 . ?
C13 H13A 0.9900 . ?
C13 H13B 0.9900 . ?
C14 C19 1.394(3) . ?
C14 C15 1.406(3) . ?
C15 C16 1.417(3) . ?
C16 C17 1.393(3) . ?
C16 C21 1.535(3) . ?
C17 C18 1.392(3) . ?
C17 H17 0.9500 . ?
C18 C19 1.379(3) . ?
C18 C20 1.514(3) . ?
C19 H19 0.9500 . ?
C20 H20A 0.9800 . ?
C20 H20B 0.9800 . ?
C20 H20C 0.9800 . ?
C21 C22 1.533(3) . ?
C21 C24 1.537(3) . ?
C21 C23 1.542(3) . ?
C22 H22A 0.9800 . ?
C22 H22B 0.9800 . ?
C22 H22C 0.9800 . ?
C23 H23A 0.9800 . ?
C23 H23B 0.9800 . ?
C23 H23C 0.9800 . ?
C24 H24A 0.9800 . ?
C24 H24B 0.9800 . ?
C24 H24C 0.9800 . ?
C25 H25A 0.9800 . ?
C25 H25B 0.9800 . ?
C25 H25C 0.9800 . ?

loop_
_geom_torsion_atom_site_label_1
_geom_torsion_atom_site_label_2
_geom_torsion_atom_site_label_3
_geom_torsion_atom_site_label_4
_geom_torsion
_geom_torsion_site_symmetry_1
_geom_torsion_site_symmetry_2
_geom_torsion_site_symmetry_3
_geom_torsion_site_symmetry_4
_geom_torsion_publ_flag
C15 O2 Al O1 157.15(17) . . . . ?
C15 O2 Al C25 -80.4(2) . . . . ?
C15 O2 Al S1 72.97(18) . . . . ?
C15 O2 Al S2 -0.25(17) . . . . ?
C1 O1 Al O2 -60.46(14) . . . . ?
C1 O1 Al C25 165.15(14) . . . . ?
C1 O1 Al S1 42.56(12) . . . . ?
C1 O1 Al S2 23.6(2) . . . . ?
C2 S1 Al O2 65.58(8) . . . . ?
C12 S1 Al O2 -37.45(9) . . . . ?
C2 S1 Al O1 -34.37(8) . . . . ?
C12 S1 Al O1 -137.39(8) . . . . ?
C2 S1 Al C25 -140.11(11) . . . . ?
C12 S1 Al C25 116.87(11) . . . . ?
C2 S1 Al S2 138.43(7) . . . . ?
C12 S1 Al S2 35.40(7) . . . . ?
C14 S2 Al O2 -0.93(8) . . . . ?
C13 S2 Al O2 98.74(8) . . . . ?
C14 S2 Al O1 -89.85(16) . . . . ?
C13 S2 Al O1 9.82(16) . . . . ?
C14 S2 Al C25 126.45(10) . . . . ?
C13 S2 Al C25 -133.88(10) . . . . ?
C14 S2 Al S1 -109.09(7) . . . . ?
C13 S2 Al S1 -9.43(7) . . . . ?
Al O1 C1 C2 -35.2(2) . . . . ?
Al O1 C1 C6 143.74(15) . . . . ?
O1 C1 C2 C3 173.33(17) . . . . ?
C6 C1 C2 C3 -5.6(3) . . . . ?
O1 C1 C2 S1 -5.0(2) . . . . ?
C6 C1 C2 S1 176.08(14) . . . . ?
C12 S1 C2 C3 -48.29(19) . . . . ?
Al S1 C2 C3 -150.67(17) . . . . ?
C12 S1 C2 C1 130.00(15) . . . . ?
Al S1 C2 C1 27.61(14) . . . . ?
C1 C2 C3 C4 0.9(3) . . . . ?
S1 C2 C3 C4 179.07(15) . . . . ?
C2 C3 C4 C5 3.4(3) . . . . ?
C2 C3 C4 C7 -175.25(19) . . . . ?
C3 C4 C5 C6 -3.2(3) . . . . ?
C7 C4 C5 C6 175.5(2) . . . . ?
C4 C5 C6 C1 -1.4(3) . . . . ?
C4 C5 C6 C8 -177.24(18) . . . . ?
O1 C1 C6 C5 -173.30(17) . . . . ?
C2 C1 C6 C5 5.6(3) . . . . ?
O1 C1 C6 C8 2.6(3) . . . . ?
C2 C1 C6 C8 -178.46(17) . . . . ?
C5 C6 C8 C10 -9.2(3) . . . . ?
C1 C6 C8 C10 175.14(18) . . . . ?
C5 C6 C8 C11 -129.7(2) . . . . ?
C1 C6 C8 C11 54.6(2) . . . . ?
C5 C6 C8 C9 109.9(2) . . . . ?
C1 C6 C8 C9 -65.8(2) . . . . ?
C2 S1 C12 C13 -157.76(14) . . . . ?
Al S1 C12 C13 -67.07(13) . . . . ?
S1 C12 C13 S2 62.27(16) . . . . ?
C14 S2 C13 C12 64.68(16) . . . . ?
Al S2 C13 C12 -25.86(15) . . . . ?
C13 S2 C14 C19 80.32(18) . . . . ?
Al S2 C14 C19 -179.13(16) . . . . ?
C13 S2 C14 C15 -98.53(17) . . . . ?
Al S2 C14 C15 2.02(15) . . . . ?
Al O2 C15 C14 1.8(3) . . . . ?
Al O2 C15 C16 -176.27(14) . . . . ?
C19 C14 C15 O2 178.39(18) . . . . ?
S2 C14 C15 O2 -2.8(3) . . . . ?
C19 C14 C15 C16 -3.4(3) . . . . ?
S2 C14 C15 C16 175.37(15) . . . . ?
O2 C15 C16 C17 -177.26(17) . . . . ?
C14 C15 C16 C17 4.6(3) . . . . ?
O2 C15 C16 C21 3.7(3) . . . . ?
C14 C15 C16 C21 -174.40(18) . . . . ?
C15 C16 C17 C18 -2.5(3) . . . . ?
C21 C16 C17 C18 176.55(18) . . . . ?
C16 C17 C18 C19 -1.1(3) . . . . ?
C16 C17 C18 C20 -179.79(19) . . . . ?
C17 C18 C19 C14 2.4(3) . . . . ?
C20 C18 C19 C14 -178.89(18) . . . . ?
C15 C14 C19 C18 -0.2(3) . . . . ?
S2 C14 C19 C18 -178.98(15) . . . . ?
C17 C16 C21 C22 -3.1(3) . . . . ?
C15 C16 C21 C22 175.85(19) . . . . ?
C17 C16 C21 C24 116.4(2) . . . . ?
C15 C16 C21 C24 -64.6(2) . . . . ?
C17 C16 C21 C23 -121.7(2) . . . . ?
C15 C16 C21 C23 57.3(2) . . . . ?
